data_4024884
loop_
_publ_author_name
'Aur\'elie Escalle'
'Xavier F. Le Goff'
'Pascal Le Floch'

_publ_contact_author_address
;Laboratoire DCPH
Ecole Polytechnique
Route de Saclay
F91128 Palaiseau
France
;
_publ_contact_author_email xavier-frederic.legoff@polytechnique.edu
_publ_contact_author_fax 330169334440
_publ_contact_author_name 'Xavier F. Le Goff'
_publ_contact_author_phone 330169334413
_publ_section_title
;
Protonation of a Xantphos-Phosphole Ligand. Intramolecular Trapping of a
P-H Phospholium Salt
;
_journal_name_full 'Journal of Organic Chemistry'
_journal_page_first 7540
_journal_page_last 7543
_journal_paper_doi 10.1021/jo9014485
_journal_volume 74
_journal_year 2009
_chemical_formula_moiety 'C47 H37 O P2, 2(C H2 Cl2), B F4'
_chemical_formula_sum 'C49 H41 B Cl4 F4 O P2'
_chemical_formula_weight 936.37
_chemical_name_systematic
; 
 ? 
;
_space_group_IT_number 14
_symmetry_cell_setting monoclinic
_symmetry_space_group_name_Hall '-P 2ybc'
_symmetry_space_group_name_H-M 'P 1 21/c 1'
_atom_sites_solution_hydrogens geom
_atom_sites_solution_primary direct
_atom_sites_solution_secondary difmap
_audit_creation_date 2009-06-29
_audit_creation_method SHELXL-97
_cell_angle_alpha 90.00
_cell_angle_beta 125.610(3)
_cell_angle_gamma 90.00
_cell_formula_units_Z 4
_cell_length_a 14.311(1)
_cell_length_b 18.352(1)
_cell_length_c 21.109(1)
_cell_measurement_reflns_used 10395
_cell_measurement_temperature 150.0(1)
_cell_measurement_theta_max 27.485
_cell_measurement_theta_min 0.998
_cell_volume 4507.2(5)
_computing_structure_refinement 'SHELXL-97 (Sheldrick, 1997)'
_computing_structure_solution 'SHELXS-97 (Sheldrick, 1990)'
_diffrn_ambient_temperature 150.0(1)
_diffrn_measured_fraction_theta_full 0.997
_diffrn_measured_fraction_theta_max 0.997
_diffrn_measurement_device_type KappaCCD
_diffrn_measurement_method 'phi and omega scans'
_diffrn_radiation_monochromator graphite
_diffrn_radiation_source 'fine-focus sealed tube'
_diffrn_radiation_type MoK\a
_diffrn_radiation_wavelength 0.71069
_diffrn_reflns_av_R_equivalents 0.0410
_diffrn_reflns_av_sigmaI/netI 0.0568
_diffrn_reflns_limit_h_max 14
_diffrn_reflns_limit_h_min -18
_diffrn_reflns_limit_k_max 23
_diffrn_reflns_limit_k_min -21
_diffrn_reflns_limit_l_max 27
_diffrn_reflns_limit_l_min -22
_diffrn_reflns_number 40423
_diffrn_reflns_theta_full 27.47
_diffrn_reflns_theta_max 27.47
_diffrn_reflns_theta_min 2.87
_exptl_absorpt_coefficient_mu 0.387
_exptl_absorpt_correction_T_max 0.9335
_exptl_absorpt_correction_T_min 0.9127
_exptl_absorpt_correction_type multi-scan
_exptl_crystal_colour Yellow
_exptl_crystal_density_diffrn 1.380
_exptl_crystal_density_method 'not measured'
_exptl_crystal_description Block
_exptl_crystal_F_000 1928
_exptl_crystal_size_max 0.24
_exptl_crystal_size_mid 0.18
_exptl_crystal_size_min 0.18
_refine_diff_density_max 1.274
_refine_diff_density_min -1.253
_refine_diff_density_rms 0.066
_refine_ls_extinction_method none
_refine_ls_goodness_of_fit_ref 1.066
_refine_ls_hydrogen_treatment mixed
_refine_ls_matrix_type full
_refine_ls_number_parameters 555
_refine_ls_number_reflns 10298
_refine_ls_number_restraints 0
_refine_ls_restrained_S_all 1.066
_refine_ls_R_factor_all 0.0933
_refine_ls_R_factor_gt 0.0580
_refine_ls_shift/su_max 0.000
_refine_ls_shift/su_mean 0.000
_refine_ls_structure_factor_coef Fsqd
_refine_ls_weighting_details 'calc w=1/[\s^2^(Fo^2^)+(0.0830P)^2^+2.4901P] where P=(Fo^2^+2Fc^2^)/3'
_refine_ls_weighting_scheme calc
_refine_ls_wR_factor_gt 0.1537
_refine_ls_wR_factor_ref 0.1706
_reflns_number_gt 6955
_reflns_number_total 10298
_reflns_threshold_expression >2sigma(I)
_cod_data_source_file jo9014485_si_002.cif
_cod_data_source_block ae65
_cod_depositor_comments
;
The following automatic conversions were performed:
'_symmetry_cell_setting' value 'Monoclinic' changed to 'monoclinic'
according to '/home/saulius/struct/CIF-dictionaries/cif_core.dic'
dictionary named 'cif_core.dic' version 2.4.1 from 2010-06-29.

Automatic conversion script
Id: cif_fix_enum 1527 2010-12-29 10:47:43Z saulius 
;
_cod_original_sg_symbol_H-M 'P21/c     '
_cod_database_code 4024884

loop_
_symmetry_equiv_pos_as_xyz
'x, y, z'
'-x, y+1/2, -z+1/2'
'-x, -y, -z'
'x, -y-1/2, z-1/2'

loop_
_atom_site_label
_atom_site_type_symbol
_atom_site_fract_x
_atom_site_fract_y
_atom_site_fract_z
_atom_site_U_iso_or_equiv
_atom_site_adp_type
_atom_site_occupancy
_atom_site_symmetry_multiplicity
_atom_site_calc_flag
_atom_site_refinement_flags
_atom_site_disorder_assembly
_atom_site_disorder_group
P1 P -0.05234(5) -0.56316(4) 0.16228(4) 0.02327(16) Uani 1 1 d . . .
P2 P 0.00954(5) -0.33521(3) 0.15238(4) 0.02111(16) Uani 1 1 d . . .
O1 O -0.18693(14) -0.42321(9) 0.12052(11) 0.0255(4) Uani 1 1 d . . .
C1 C -0.2366(2) -0.47702(14) 0.13834(15) 0.0247(5) Uani 1 1 d . . .
C2 C -0.1842(2) -0.54524(14) 0.15501(15) 0.0246(5) Uani 1 1 d . . .
C3 C -0.2340(2) -0.60190(16) 0.16985(17) 0.0326(6) Uani 1 1 d . . .
H3 H -0.2022 -0.6495 0.1802 0.039 Uiso 1 1 calc R . .
C4 C -0.3300(3) -0.58883(18) 0.16954(19) 0.0399(7) Uani 1 1 d . . .
H4 H -0.3642 -0.6278 0.1789 0.048 Uiso 1 1 calc R . .
C5 C -0.3760(2) -0.51988(17) 0.15583(18) 0.0378(7) Uani 1 1 d . . .
H5 H -0.4400 -0.5118 0.1575 0.045 Uiso 1 1 calc R . .
C6 C -0.3303(2) -0.46151(15) 0.13948(16) 0.0292(6) Uani 1 1 d . . .
C7 C -0.3812(2) -0.38448(17) 0.1215(2) 0.0405(7) Uani 1 1 d . . .
C8 C -0.2898(2) -0.32993(15) 0.13760(15) 0.0263(6) Uani 1 1 d . . .
C9 C -0.2937(2) -0.25603(15) 0.15086(16) 0.0298(6) Uani 1 1 d . . .
H9 H -0.3564 -0.2381 0.1503 0.036 Uiso 1 1 calc R . .
C10 C -0.2089(2) -0.20788(15) 0.16488(17) 0.0322(6) Uani 1 1 d . . .
H10 H -0.2148 -0.1578 0.1733 0.039 Uiso 1 1 calc R . .
C11 C -0.1159(2) -0.23216(15) 0.16668(16) 0.0290(6) Uani 1 1 d . . .
H11 H -0.0570 -0.1993 0.1774 0.035 Uiso 1 1 calc R . .
C12 C -0.1099(2) -0.30582(14) 0.15243(14) 0.0231(5) Uani 1 1 d . . .
C13 C -0.1973(2) -0.35255(14) 0.13718(14) 0.0235(5) Uani 1 1 d . . .
C14 C -0.4227(4) -0.3664(2) 0.1725(4) 0.0939(19) Uani 1 1 d . . .
H14A H -0.3580 -0.3699 0.2276 0.141 Uiso 1 1 calc R . .
H14B H -0.4828 -0.4009 0.1612 0.141 Uiso 1 1 calc R . .
H14C H -0.4538 -0.3168 0.1610 0.141 Uiso 1 1 calc R . .
C15 C -0.4805(3) -0.3809(2) 0.0343(3) 0.097(2) Uani 1 1 d . . .
H15A H -0.5076 -0.3305 0.0200 0.146 Uiso 1 1 calc R . .
H15B H -0.5437 -0.4120 0.0239 0.146 Uiso 1 1 calc R . .
H15C H -0.4535 -0.3978 0.0036 0.146 Uiso 1 1 calc R . .
C16 C -0.1971(2) -0.64354(14) -0.00359(16) 0.0278(6) Uani 1 1 d . . .
H16 H -0.1639 -0.6676 0.0449 0.033 Uiso 1 1 calc R . .
C17 C -0.2727(2) -0.68091(15) -0.07213(17) 0.0326(6) Uani 1 1 d . . .
H17 H -0.2904 -0.7304 -0.0702 0.039 Uiso 1 1 calc R . .
C18 C -0.3226(2) -0.64702(16) -0.14315(17) 0.0320(6) Uani 1 1 d . . .
H18 H -0.3737 -0.6732 -0.1901 0.038 Uiso 1 1 calc R . .
C19 C -0.2978(2) -0.57437(16) -0.14577(16) 0.0328(6) Uani 1 1 d . . .
H19 H -0.3330 -0.5505 -0.1945 0.039 Uiso 1 1 calc R . .
C20 C -0.2218(2) -0.53673(16) -0.07712(16) 0.0296(6) Uani 1 1 d . . .
H20 H -0.2054 -0.4870 -0.0793 0.036 Uiso 1 1 calc R . .
C21 C -0.1689(2) -0.57102(14) -0.00470(15) 0.0240(5) Uani 1 1 d . . .
C22 C -0.0886(2) -0.53047(14) 0.06840(14) 0.0227(5) Uani 1 1 d . . .
C23 C -0.0331(2) -0.46917(14) 0.07441(15) 0.0231(5) Uani 1 1 d . . .
H23 H -0.0394 -0.4492 0.0305 0.028 Uiso 1 1 calc R . .
C24 C 0.0394(2) -0.43334(13) 0.15271(14) 0.0213(5) Uani 1 1 d . . .
H24 H 0.116(2) -0.4263(15) 0.1692(16) 0.026 Uiso 1 1 d . . .
C25 C 0.04251(19) -0.48079(14) 0.21515(14) 0.0218(5) Uani 1 1 d . . .
H25 H 0.0097 -0.4521 0.2382 0.026 Uiso 1 1 calc R . .
C26 C 0.1636(2) -0.50486(13) 0.27995(15) 0.0236(5) Uani 1 1 d . . .
C27 C 0.2012(2) -0.50125(15) 0.35759(16) 0.0307(6) Uani 1 1 d . . .
H27 H 0.1503 -0.4851 0.3697 0.037 Uiso 1 1 calc R . .
C28 C 0.3126(3) -0.52112(16) 0.41682(17) 0.0401(7) Uani 1 1 d . . .
H28 H 0.3375 -0.5187 0.4695 0.048 Uiso 1 1 calc R . .
C29 C 0.3876(2) -0.54431(16) 0.40014(19) 0.0419(8) Uani 1 1 d . . .
H29 H 0.4645 -0.5566 0.4413 0.050 Uiso 1 1 calc R . .
C30 C 0.3513(2) -0.54964(15) 0.32384(19) 0.0367(7) Uani 1 1 d . . .
H30 H 0.4027 -0.5661 0.3122 0.044 Uiso 1 1 calc R . .
C31 C 0.2389(2) -0.53080(14) 0.26386(17) 0.0281(6) Uani 1 1 d . . .
H31 H 0.2134 -0.5357 0.2113 0.034 Uiso 1 1 calc R . .
C32 C -0.1859(2) -0.32995(15) -0.03619(16) 0.0308(6) Uani 1 1 d . . .
H32 H -0.1999 -0.3493 -0.0007 0.037 Uiso 1 1 calc R . .
C33 C -0.2700(2) -0.33576(16) -0.11565(17) 0.0373(7) Uani 1 1 d . . .
H33 H -0.3414 -0.3584 -0.1344 0.045 Uiso 1 1 calc R . .
C34 C -0.2492(3) -0.30835(18) -0.16766(18) 0.0433(8) Uani 1 1 d . . .
H34 H -0.3063 -0.3125 -0.2222 0.052 Uiso 1 1 calc R . .
C35 C -0.1459(3) -0.27512(19) -0.14031(18) 0.0452(8) Uani 1 1 d . . .
H35 H -0.1320 -0.2564 -0.1761 0.054 Uiso 1 1 calc R . .
C36 C -0.0622(3) -0.26881(18) -0.06098(18) 0.0389(7) Uani 1 1 d . . .
H36 H 0.0086 -0.2456 -0.0428 0.047 Uiso 1 1 calc R . .
C37 C -0.0808(2) -0.29606(14) -0.00756(15) 0.0263(6) Uani 1 1 d . . .
C38 C 0.0087(2) -0.28988(14) 0.07605(15) 0.0243(5) Uani 1 1 d . . .
C39 C 0.1060(2) -0.24932(15) 0.11319(16) 0.0286(6) Uani 1 1 d . . .
H39 H 0.1256 -0.2201 0.0854 0.034 Uiso 1 1 calc R . .
C40 C 0.1790(2) -0.25293(15) 0.19784(16) 0.0298(6) Uani 1 1 d . . .
H40 H 0.2501 -0.2276 0.2280 0.036 Uiso 1 1 calc R . .
C41 C 0.1408(2) -0.29394(14) 0.23157(15) 0.0255(5) Uani 1 1 d . . .
C42 C 0.1981(2) -0.30788(15) 0.31486(16) 0.0310(6) Uani 1 1 d . . .
C43 C 0.3188(3) -0.30871(17) 0.36505(19) 0.0443(8) Uani 1 1 d . . .
H43 H 0.3624 -0.3012 0.3448 0.053 Uiso 1 1 calc R . .
C44 C 0.3742(3) -0.32044(19) 0.4441(2) 0.0556(10) Uani 1 1 d . . .
H44 H 0.4559 -0.3207 0.4778 0.067 Uiso 1 1 calc R . .
C45 C 0.3124(3) -0.33167(19) 0.4745(2) 0.0576(11) Uani 1 1 d . . .
H45 H 0.3513 -0.3396 0.5288 0.069 Uiso 1 1 calc R . .
C46 C 0.1934(3) -0.33130(18) 0.42563(19) 0.0509(9) Uani 1 1 d . . .
H46 H 0.1506 -0.3394 0.4464 0.061 Uiso 1 1 calc R . .
C47 C 0.1363(3) -0.31902(16) 0.34606(17) 0.0392(7) Uani 1 1 d . . .
H47 H 0.0547 -0.3183 0.3129 0.047 Uiso 1 1 calc R . .
Cl1 Cl -0.40653(15) -0.42976(8) 0.35154(8) 0.1120(6) Uani 1 1 d . . .
Cl2 Cl -0.33530(17) -0.31893(9) 0.46911(9) 0.1249(7) Uani 1 1 d . . .
C48 C -0.3585(4) -0.3399(2) 0.3810(2) 0.0712(12) Uani 1 1 d . . .
H48A H -0.2860 -0.3329 0.3858 0.085 Uiso 1 1 calc R . .
H48B H -0.4164 -0.3059 0.3406 0.085 Uiso 1 1 calc R . .
Cl3 Cl 0.10393(16) 0.07499(8) 0.14190(11) 0.1294(7) Uani 1 1 d . . .
Cl4 Cl 0.01012(15) -0.06917(8) 0.09268(13) 0.1242(6) Uani 1 1 d . . .
C49 C 0.1303(5) -0.0134(3) 0.1275(3) 0.0956(16) Uani 1 1 d . . .
H49A H 0.1969 -0.0333 0.1772 0.115 Uiso 1 1 calc R . .
H49B H 0.1498 -0.0133 0.0895 0.115 Uiso 1 1 calc R . .
F1 F -0.52441(14) -0.18183(10) 0.17006(10) 0.0430(4) Uani 1 1 d . . .
F2 F -0.55932(14) -0.20396(9) 0.26064(10) 0.0409(4) Uani 1 1 d . . .
F3 F -0.69137(14) -0.14364(11) 0.14904(11) 0.0482(5) Uani 1 1 d . . .
F4 F -0.52185(15) -0.08860(9) 0.24225(11) 0.0439(4) Uani 1 1 d . . .
B1 B -0.5744(3) -0.15402(19) 0.20519(19) 0.0319(7) Uani 1 1 d . . .

loop_
_atom_site_aniso_label
_atom_site_aniso_U_11
_atom_site_aniso_U_22
_atom_site_aniso_U_33
_atom_site_aniso_U_23
_atom_site_aniso_U_13
_atom_site_aniso_U_12
P1 0.0226(3) 0.0206(3) 0.0264(4) 0.0010(3) 0.0141(3) -0.0001(2)
P2 0.0205(3) 0.0190(3) 0.0220(3) -0.0001(3) 0.0114(3) -0.0007(2)
O1 0.0244(9) 0.0195(9) 0.0369(11) -0.0001(8) 0.0203(8) 0.0004(7)
C1 0.0221(12) 0.0248(13) 0.0271(14) -0.0003(11) 0.0142(11) -0.0041(10)
C2 0.0236(12) 0.0259(14) 0.0229(13) 0.0006(11) 0.0128(10) -0.0023(10)
C3 0.0324(14) 0.0281(15) 0.0394(16) 0.0075(13) 0.0220(13) -0.0001(12)
C4 0.0371(16) 0.0396(18) 0.0513(19) 0.0105(15) 0.0304(15) -0.0020(13)
C5 0.0325(15) 0.0439(18) 0.0465(18) 0.0042(14) 0.0284(14) -0.0002(13)
C6 0.0244(13) 0.0310(15) 0.0338(15) 0.0011(12) 0.0178(12) 0.0017(11)
C7 0.0267(15) 0.0322(16) 0.064(2) 0.0033(15) 0.0276(15) 0.0044(12)
C8 0.0239(13) 0.0287(14) 0.0243(13) 0.0017(11) 0.0129(11) 0.0035(10)
C9 0.0300(14) 0.0330(15) 0.0263(14) 0.0011(12) 0.0163(11) 0.0091(11)
C10 0.0404(16) 0.0228(14) 0.0365(16) -0.0032(12) 0.0242(13) 0.0045(12)
C11 0.0323(14) 0.0242(14) 0.0312(15) -0.0016(11) 0.0189(12) -0.0020(11)
C12 0.0235(12) 0.0231(13) 0.0222(13) 0.0015(10) 0.0131(10) 0.0018(10)
C13 0.0242(12) 0.0222(13) 0.0208(13) 0.0019(10) 0.0112(10) 0.0040(10)
C14 0.118(4) 0.045(2) 0.210(6) -0.005(3) 0.147(5) -0.001(2)
C15 0.0314(19) 0.041(2) 0.113(4) 0.019(2) -0.018(2) -0.0024(16)
C16 0.0303(13) 0.0230(13) 0.0331(15) -0.0012(11) 0.0202(12) 0.0000(11)
C17 0.0342(15) 0.0242(14) 0.0404(17) -0.0072(12) 0.0223(13) -0.0054(11)
C18 0.0266(13) 0.0392(17) 0.0305(15) -0.0101(12) 0.0167(12) -0.0059(12)
C19 0.0305(14) 0.0405(17) 0.0272(15) -0.0027(12) 0.0166(12) -0.0076(12)
C20 0.0291(14) 0.0285(14) 0.0304(15) 0.0003(12) 0.0168(12) -0.0053(11)
C21 0.0233(12) 0.0248(13) 0.0282(14) -0.0038(11) 0.0174(11) -0.0014(10)
C22 0.0221(12) 0.0221(13) 0.0256(13) -0.0001(10) 0.0148(10) 0.0027(10)
C23 0.0255(12) 0.0211(13) 0.0233(13) 0.0006(10) 0.0146(11) 0.0026(10)
C24 0.0188(12) 0.0205(13) 0.0254(13) -0.0007(10) 0.0132(10) 0.0000(9)
C25 0.0207(12) 0.0209(13) 0.0230(13) 0.0004(10) 0.0123(10) 0.0013(9)
C26 0.0233(12) 0.0180(12) 0.0252(13) 0.0011(10) 0.0117(11) -0.0003(10)
C27 0.0319(14) 0.0254(14) 0.0289(15) 0.0002(11) 0.0144(12) 0.0006(11)
C28 0.0400(17) 0.0308(16) 0.0268(15) 0.0021(12) 0.0066(13) -0.0019(13)
C29 0.0235(14) 0.0301(16) 0.0447(19) 0.0087(14) 0.0044(13) 0.0009(12)
C30 0.0262(14) 0.0244(15) 0.057(2) 0.0066(13) 0.0227(14) 0.0025(11)
C31 0.0258(13) 0.0234(13) 0.0349(15) 0.0045(11) 0.0177(12) 0.0016(10)
C32 0.0314(14) 0.0307(15) 0.0270(14) 0.0022(12) 0.0151(12) 0.0008(11)
C33 0.0341(15) 0.0350(16) 0.0308(16) 0.0010(13) 0.0122(12) 0.0001(12)
C34 0.0471(18) 0.0441(19) 0.0247(15) 0.0024(13) 0.0130(14) 0.0075(14)
C35 0.055(2) 0.053(2) 0.0307(17) 0.0071(15) 0.0267(15) 0.0050(16)
C36 0.0393(16) 0.0441(18) 0.0358(17) 0.0040(14) 0.0232(14) 0.0000(14)
C37 0.0284(13) 0.0228(13) 0.0264(14) 0.0024(11) 0.0152(11) 0.0037(10)
C38 0.0273(13) 0.0211(13) 0.0263(13) 0.0011(10) 0.0165(11) 0.0007(10)
C39 0.0322(14) 0.0236(14) 0.0348(15) 0.0009(11) 0.0223(12) -0.0028(11)
C40 0.0248(13) 0.0267(14) 0.0346(15) -0.0059(12) 0.0154(12) -0.0060(11)
C41 0.0236(12) 0.0199(13) 0.0281(14) -0.0039(11) 0.0122(11) -0.0007(10)
C42 0.0317(14) 0.0231(14) 0.0269(14) -0.0045(11) 0.0107(12) 0.0009(11)
C43 0.0364(16) 0.0375(18) 0.0374(18) -0.0032(14) 0.0091(14) 0.0014(13)
C44 0.0445(19) 0.045(2) 0.0358(19) -0.0019(15) 0.0001(16) 0.0051(15)
C45 0.075(3) 0.039(2) 0.0267(17) -0.0033(14) 0.0114(17) 0.0207(18)
C46 0.078(2) 0.042(2) 0.0325(17) 0.0041(15) 0.0315(18) 0.0218(17)
C47 0.0474(18) 0.0329(17) 0.0293(16) -0.0009(13) 0.0178(14) 0.0089(13)
Cl1 0.1428(12) 0.0873(10) 0.0750(9) -0.0081(7) 0.0458(8) -0.0611(9)
Cl2 0.1927(17) 0.1231(13) 0.0827(9) -0.0290(9) 0.0938(11) -0.0838(12)
C48 0.080(3) 0.070(3) 0.058(2) 0.002(2) 0.036(2) -0.026(2)
Cl3 0.1245(13) 0.0680(9) 0.1404(15) -0.0064(9) 0.0458(11) 0.0221(8)
Cl4 0.1191(12) 0.0709(9) 0.1890(18) 0.0013(10) 0.0934(13) 0.0083(8)
C49 0.090(3) 0.066(3) 0.107(4) 0.008(3) 0.043(3) 0.017(3)
F1 0.0422(9) 0.0515(11) 0.0408(10) -0.0122(8) 0.0273(8) -0.0081(8)
F2 0.0440(10) 0.0389(10) 0.0427(10) 0.0004(8) 0.0269(8) -0.0049(8)
F3 0.0295(9) 0.0517(12) 0.0506(11) 0.0022(9) 0.0161(8) -0.0036(8)
F4 0.0462(10) 0.0342(10) 0.0515(11) -0.0113(8) 0.0286(9) -0.0113(8)
B1 0.0274(15) 0.0347(18) 0.0342(18) -0.0044(14) 0.0182(14) -0.0060(13)

loop_
_atom_type_symbol
_atom_type_description
_atom_type_scat_dispersion_real
_atom_type_scat_dispersion_imag
_atom_type_scat_source
C C 0.0033 0.0016 'International Tables Vol C Tables 4.2.6.8 and 6.1.1.4'
H H 0.0000 0.0000 'International Tables Vol C Tables 4.2.6.8 and 6.1.1.4'
B B 0.0013 0.0007 'International Tables Vol C Tables 4.2.6.8 and 6.1.1.4'
Cl Cl 0.1484 0.1585 'International Tables Vol C Tables 4.2.6.8 and 6.1.1.4'
F F 0.0171 0.0103 'International Tables Vol C Tables 4.2.6.8 and 6.1.1.4'
O O 0.0106 0.0060 'International Tables Vol C Tables 4.2.6.8 and 6.1.1.4'
P P 0.1023 0.0942 'International Tables Vol C Tables 4.2.6.8 and 6.1.1.4'

loop_
_geom_angle_atom_site_label_1
_geom_angle_atom_site_label_2
_geom_angle_atom_site_label_3
_geom_angle
_geom_angle_site_symmetry_1
_geom_angle_site_symmetry_3
_geom_angle_publ_flag
C2 P1 C22 102.77(11) . . ?
C2 P1 C25 104.79(11) . . ?
C22 P1 C25 91.75(11) . . ?
C12 P2 C41 110.65(12) . . ?
C12 P2 C38 110.51(12) . . ?
C41 P2 C38 95.51(12) . . ?
C12 P2 C24 120.75(11) . . ?
C41 P2 C24 106.99(11) . . ?
C38 P2 C24 109.45(12) . . ?
C13 O1 C1 116.93(19) . . ?
C6 C1 O1 120.8(2) . . ?
C6 C1 C2 124.3(2) . . ?
O1 C1 C2 114.9(2) . . ?
C1 C2 C3 117.2(2) . . ?
C1 C2 P1 123.92(19) . . ?
C3 C2 P1 118.9(2) . . ?
C4 C3 C2 120.1(3) . . ?
C4 C3 H3 119.9 . . ?
C2 C3 H3 119.9 . . ?
C5 C4 C3 120.6(3) . . ?
C5 C4 H4 119.7 . . ?
C3 C4 H4 119.7 . . ?
C4 C5 C6 121.4(3) . . ?
C4 C5 H5 119.3 . . ?
C6 C5 H5 119.3 . . ?
C1 C6 C5 116.3(3) . . ?
C1 C6 C7 120.7(2) . . ?
C5 C6 C7 122.9(2) . . ?
C8 C7 C6 109.2(2) . . ?
C8 C7 C14 109.5(3) . . ?
C6 C7 C14 110.3(3) . . ?
C8 C7 C15 108.3(3) . . ?
C6 C7 C15 108.1(3) . . ?
C14 C7 C15 111.3(4) . . ?
C13 C8 C9 116.2(2) . . ?
C13 C8 C7 120.0(2) . . ?
C9 C8 C7 123.8(2) . . ?
C10 C9 C8 122.1(2) . . ?
C10 C9 H9 119.0 . . ?
C8 C9 H9 119.0 . . ?
C11 C10 C9 120.6(3) . . ?
C11 C10 H10 119.7 . . ?
C9 C10 H10 119.7 . . ?
C10 C11 C12 119.0(2) . . ?
C10 C11 H11 120.5 . . ?
C12 C11 H11 120.5 . . ?
C13 C12 C11 119.1(2) . . ?
C13 C12 P2 122.92(19) . . ?
C11 C12 P2 118.01(19) . . ?
O1 C13 C12 115.1(2) . . ?
O1 C13 C8 121.8(2) . . ?
C12 C13 C8 123.0(2) . . ?
C7 C14 H14A 109.5 . . ?
C7 C14 H14B 109.5 . . ?
H14A C14 H14B 109.5 . . ?
C7 C14 H14C 109.5 . . ?
H14A C14 H14C 109.5 . . ?
H14B C14 H14C 109.5 . . ?
C7 C15 H15A 109.5 . . ?
C7 C15 H15B 109.5 . . ?
H15A C15 H15B 109.5 . . ?
C7 C15 H15C 109.5 . . ?
H15A C15 H15C 109.5 . . ?
H15B C15 H15C 109.5 . . ?
C17 C16 C21 120.9(3) . . ?
C17 C16 H16 119.5 . . ?
C21 C16 H16 119.5 . . ?
C18 C17 C16 120.6(3) . . ?
C18 C17 H17 119.7 . . ?
C16 C17 H17 119.7 . . ?
C17 C18 C19 119.6(3) . . ?
C17 C18 H18 120.2 . . ?
C19 C18 H18 120.2 . . ?
C20 C19 C18 120.0(3) . . ?
C20 C19 H19 120.0 . . ?
C18 C19 H19 120.0 . . ?
C19 C20 C21 120.9(3) . . ?
C19 C20 H20 119.6 . . ?
C21 C20 H20 119.6 . . ?
C16 C21 C20 118.0(2) . . ?
C16 C21 C22 121.2(2) . . ?
C20 C21 C22 120.7(2) . . ?
C23 C22 C21 125.3(2) . . ?
C23 C22 P1 113.17(19) . . ?
C21 C22 P1 121.48(18) . . ?
C22 C23 C24 117.7(2) . . ?
C22 C23 H23 121.2 . . ?
C24 C23 H23 121.2 . . ?
C23 C24 C25 110.4(2) . . ?
C23 C24 P2 114.40(17) . . ?
C25 C24 P2 116.08(17) . . ?
C23 C24 H24 111.9(17) . . ?
C25 C24 H24 108.1(17) . . ?
P2 C24 H24 94.9(16) . . ?
C26 C25 C24 112.32(19) . . ?
C26 C25 P1 110.35(17) . . ?
C24 C25 P1 106.80(16) . . ?
C26 C25 H25 109.1 . . ?
C24 C25 H25 109.1 . . ?
P1 C25 H25 109.1 . . ?
C31 C26 C27 118.6(2) . . ?
C31 C26 C25 121.3(2) . . ?
C27 C26 C25 120.1(2) . . ?
C28 C27 C26 120.1(3) . . ?
C28 C27 H27 119.9 . . ?
C26 C27 H27 119.9 . . ?
C29 C28 C27 120.6(3) . . ?
C29 C28 H28 119.7 . . ?
C27 C28 H28 119.7 . . ?
C30 C29 C28 120.0(3) . . ?
C30 C29 H29 120.0 . . ?
C28 C29 H29 120.0 . . ?
C29 C30 C31 119.7(3) . . ?
C29 C30 H30 120.2 . . ?
C31 C30 H30 120.2 . . ?
C26 C31 C30 120.8(3) . . ?
C26 C31 H31 119.6 . . ?
C30 C31 H31 119.6 . . ?
C33 C32 C37 120.9(3) . . ?
C33 C32 H32 119.5 . . ?
C37 C32 H32 119.5 . . ?
C32 C33 C34 119.6(3) . . ?
C32 C33 H33 120.2 . . ?
C34 C33 H33 120.2 . . ?
C35 C34 C33 120.1(3) . . ?
C35 C34 H34 120.0 . . ?
C33 C34 H34 120.0 . . ?
C34 C35 C36 120.4(3) . . ?
C34 C35 H35 119.8 . . ?
C36 C35 H35 119.8 . . ?
C35 C36 C37 120.7(3) . . ?
C35 C36 H36 119.6 . . ?
C37 C36 H36 119.6 . . ?
C36 C37 C32 118.3(3) . . ?
C36 C37 C38 120.3(2) . . ?
C32 C37 C38 121.4(2) . . ?
C39 C38 C37 128.6(2) . . ?
C39 C38 P2 105.43(19) . . ?
C37 C38 P2 125.99(19) . . ?
C38 C39 C40 116.5(2) . . ?
C38 C39 H39 121.7 . . ?
C40 C39 H39 121.7 . . ?
C41 C40 C39 116.9(2) . . ?
C41 C40 H40 121.6 . . ?
C39 C40 H40 121.6 . . ?
C40 C41 C42 127.9(2) . . ?
C40 C41 P2 105.6(2) . . ?
C42 C41 P2 126.4(2) . . ?
C47 C42 C43 118.9(3) . . ?
C47 C42 C41 121.8(2) . . ?
C43 C42 C41 119.3(3) . . ?
C44 C43 C42 120.0(3) . . ?
C44 C43 H43 120.0 . . ?
C42 C43 H43 120.0 . . ?
C45 C44 C43 120.8(3) . . ?
C45 C44 H44 119.6 . . ?
C43 C44 H44 119.6 . . ?
C44 C45 C46 119.8(3) . . ?
C44 C45 H45 120.1 . . ?
C46 C45 H45 120.1 . . ?
C45 C46 C47 120.1(4) . . ?
C45 C46 H46 119.9 . . ?
C47 C46 H46 119.9 . . ?
C42 C47 C46 120.4(3) . . ?
C42 C47 H47 119.8 . . ?
C46 C47 H47 119.8 . . ?
Cl2 C48 Cl1 112.3(2) . . ?
Cl2 C48 H48A 109.1 . . ?
Cl1 C48 H48A 109.1 . . ?
Cl2 C48 H48B 109.1 . . ?
Cl1 C48 H48B 109.1 . . ?
H48A C48 H48B 107.9 . . ?
Cl3 C49 Cl4 111.0(3) . . ?
Cl3 C49 H49A 109.4 . . ?
Cl4 C49 H49A 109.4 . . ?
Cl3 C49 H49B 109.4 . . ?
Cl4 C49 H49B 109.4 . . ?
H49A C49 H49B 108.0 . . ?
F4 B1 F3 110.4(3) . . ?
F4 B1 F1 109.8(2) . . ?
F3 B1 F1 109.5(3) . . ?
F4 B1 F2 109.0(2) . . ?
F3 B1 F2 109.0(2) . . ?
F1 B1 F2 109.2(3) . . ?

loop_
_geom_bond_atom_site_label_1
_geom_bond_atom_site_label_2
_geom_bond_distance
_geom_bond_site_symmetry_2
_geom_bond_publ_flag
P1 C2 1.832(2) . ?
P1 C22 1.832(3) . ?
P1 C25 1.900(3) . ?
P2 C12 1.792(2) . ?
P2 C41 1.800(3) . ?
P2 C38 1.807(3) . ?
P2 C24 1.850(3) . ?
O1 C13 1.374(3) . ?
O1 C1 1.390(3) . ?
C1 C6 1.384(3) . ?
C1 C2 1.395(4) . ?
C2 C3 1.395(4) . ?
C3 C4 1.391(4) . ?
C3 H3 0.9500 . ?
C4 C5 1.377(4) . ?
C4 H4 0.9500 . ?
C5 C6 1.399(4) . ?
C5 H5 0.9500 . ?
C6 C7 1.533(4) . ?
C7 C8 1.521(4) . ?
C7 C14 1.538(5) . ?
C7 C15 1.538(5) . ?
C8 C13 1.392(3) . ?
C8 C9 1.393(4) . ?
C9 C10 1.386(4) . ?
C9 H9 0.9500 . ?
C10 C11 1.383(4) . ?
C10 H10 0.9500 . ?
C11 C12 1.399(4) . ?
C11 H11 0.9500 . ?
C12 C13 1.391(3) . ?
C14 H14A 0.9800 . ?
C14 H14B 0.9800 . ?
C14 H14C 0.9800 . ?
C15 H15A 0.9800 . ?
C15 H15B 0.9800 . ?
C15 H15C 0.9800 . ?
C16 C17 1.383(4) . ?
C16 C21 1.395(4) . ?
C16 H16 0.9500 . ?
C17 C18 1.378(4) . ?
C17 H17 0.9500 . ?
C18 C19 1.389(4) . ?
C18 H18 0.9500 . ?
C19 C20 1.387(4) . ?
C19 H19 0.9500 . ?
C20 C21 1.400(4) . ?
C20 H20 0.9500 . ?
C21 C22 1.480(4) . ?
C22 C23 1.341(4) . ?
C23 C24 1.498(3) . ?
C23 H23 0.9500 . ?
C24 C25 1.559(3) . ?
C24 H24 0.95(3) . ?
C25 C26 1.519(3) . ?
C25 H25 1.0000 . ?
C26 C31 1.390(4) . ?
C26 C27 1.397(4) . ?
C27 C28 1.384(4) . ?
C27 H27 0.9500 . ?
C28 C29 1.378(5) . ?
C28 H28 0.9500 . ?
C29 C30 1.378(5) . ?
C29 H29 0.9500 . ?
C30 C31 1.392(4) . ?
C30 H30 0.9500 . ?
C31 H31 0.9500 . ?
C32 C33 1.387(4) . ?
C32 C37 1.399(4) . ?
C32 H32 0.9500 . ?
C33 C34 1.388(5) . ?
C33 H33 0.9500 . ?
C34 C35 1.377(5) . ?
C34 H34 0.9500 . ?
C35 C36 1.384(4) . ?
C35 H35 0.9500 . ?
C36 C37 1.393(4) . ?
C36 H36 0.9500 . ?
C37 C38 1.461(4) . ?
C38 C39 1.356(4) . ?
C39 C40 1.454(4) . ?
C39 H39 0.9500 . ?
C40 C41 1.351(4) . ?
C40 H40 0.9500 . ?
C41 C42 1.466(4) . ?
C42 C47 1.391(4) . ?
C42 C43 1.406(4) . ?
C43 C44 1.385(5) . ?
C43 H43 0.9500 . ?
C44 C45 1.377(6) . ?
C44 H44 0.9500 . ?
C45 C46 1.385(5) . ?
C45 H45 0.9500 . ?
C46 C47 1.393(4) . ?
C46 H46 0.9500 . ?
C47 H47 0.9500 . ?
Cl1 C48 1.756(4) . ?
Cl2 C48 1.731(4) . ?
C48 H48A 0.9900 . ?
C48 H48B 0.9900 . ?
Cl3 C49 1.733(5) . ?
Cl4 C49 1.753(6) . ?
C49 H49A 0.9900 . ?
C49 H49B 0.9900 . ?
F1 B1 1.392(4) . ?
F2 B1 1.401(4) . ?
F3 B1 1.391(4) . ?
F4 B1 1.391(4) . ?
